data_7238435
loop_
_publ_author_name
'Kumar Saha, Tanmoy'
'Rajashekhar, Bijja'
'Chakraborty, Debashis'

_publ_section_title
;
 Alkoxides of group 4 metals containing the bis(imino)phenoxide ligand:
 synthesis, structural characterization and polymerization studies
;
_journal_issue 1
_journal_name_full 'RSC Adv.'
_journal_page_first 307
_journal_paper_doi 10.1039/C1RA00543J
_journal_volume 2
_journal_year 2012
_chemical_formula_sum 'C70 H90 Cl2 N4 O4 Zr'
_chemical_formula_weight 1213.58
_space_group_IT_number 14
_space_group_name_Hall '-P 2yn'
_space_group_name_H-M_alt 'P 1 21/n 1'
_symmetry_cell_setting monoclinic
_symmetry_space_group_name_H-M 'P 1 21/n 1'
_atom_sites_solution_hydrogens geom
_atom_sites_solution_primary direct
_atom_sites_solution_secondary difmap
_audit_creation_method SHELXL-97
_cell_angle_alpha 90.00
_cell_angle_beta 100.89(3)
_cell_angle_gamma 90.00
_cell_formula_units_Z 4
_cell_length_a 12.070(2)
_cell_length_b 22.740(5)
_cell_length_c 27.720(6)
_cell_measurement_temperature 293(2)
_cell_volume 7471(3)
_computing_cell_refinement 'Bruker XSCANS'
_computing_data_collection 'Bruker XSCANS'
_computing_data_reduction 'Bruker SHELXTL'
_computing_molecular_graphics 'Bruker SHELXTL'
_computing_publication_material 'Bruker SHELXTL'
_computing_structure_refinement 'SHELXL-97 (Sheldrick, 1997)'
_computing_structure_solution 'Bruker SHELXTL'
_diffrn_ambient_temperature 293(2)
_diffrn_measured_fraction_theta_full 0.963
_diffrn_measured_fraction_theta_max 0.915
_diffrn_measurement_device_type 'Bruker P4'
_diffrn_measurement_method '\w scans'
_diffrn_radiation_monochromator graphite
_diffrn_radiation_source 'fine-focus sealed tube'
_diffrn_radiation_type MoK\a
_diffrn_radiation_wavelength 0.71073
_diffrn_reflns_av_R_equivalents 0.1099
_diffrn_reflns_av_sigmaI/netI 0.1832
_diffrn_reflns_limit_h_max 15
_diffrn_reflns_limit_h_min -10
_diffrn_reflns_limit_k_max 29
_diffrn_reflns_limit_k_min -30
_diffrn_reflns_limit_l_max 36
_diffrn_reflns_limit_l_min -32
_diffrn_reflns_number 52626
_diffrn_reflns_theta_full 25.00
_diffrn_reflns_theta_max 28.33
_diffrn_reflns_theta_min 1.74
_exptl_absorpt_coefficient_mu 0.262
_exptl_absorpt_correction_type none
_exptl_crystal_colour 'clear light yellow'
_exptl_crystal_density_diffrn 1.079
_exptl_crystal_density_meas 0
_exptl_crystal_density_method 'not measured'
_exptl_crystal_description Block
_exptl_crystal_F_000 2576
_exptl_crystal_size_max 0.38
_exptl_crystal_size_mid 0.35
_exptl_crystal_size_min 0.22
_refine_diff_density_max 1.524
_refine_diff_density_min -0.548
_refine_diff_density_rms 0.141
_refine_ls_extinction_method none
_refine_ls_goodness_of_fit_ref 0.988
_refine_ls_hydrogen_treatment mixed
_refine_ls_matrix_type full
_refine_ls_number_parameters 750
_refine_ls_number_reflns 17045
_refine_ls_number_restraints 0
_refine_ls_restrained_S_all 0.988
_refine_ls_R_factor_all 0.2163
_refine_ls_R_factor_gt 0.0988
_refine_ls_shift/su_max 0.844
_refine_ls_shift/su_mean 0.023
_refine_ls_structure_factor_coef Fsqd
_refine_ls_weighting_details 'calc w=1/[\s^2^(Fo^2^)+(0.1827P)^2^+0.0000P] where P=(Fo^2^+2Fc^2^)/3'
_refine_ls_weighting_scheme calc
_refine_ls_wR_factor_gt 0.2589
_refine_ls_wR_factor_ref 0.3318
_reflns_number_gt 7427
_reflns_number_total 17045
_reflns_threshold_expression >2sigma(I)
_cod_data_source_file c1ra00543j.txt
_cod_data_source_block new1
_cod_depositor_comments
;
The following automatic conversions were performed:

data item '_symmetry_cell_setting' value 'Monoclinic' was changed to
'monoclinic' in accordance with the
/home/saulius/struct/COD-crude-data/automatic-downloads/DataCite-retrospective/RSC/depositions/lib/dictionaries/cif_core.dic
dictionary named 'cif_core.dic' version 2.4.2 last updated on
2011-04-26.

Automatic conversion script
Id: cif_fix_values 6909 2019-04-08 15:41:33Z antanas 
;
_cod_original_sg_symbol_H-M P2(1)/n
_cod_database_code 7238435

loop_
_symmetry_equiv_pos_as_xyz
'x, y, z'
'-x+1/2, y+1/2, -z+1/2'
'-x, -y, -z'
'x-1/2, -y-1/2, z-1/2'

loop_
_atom_site_label
_atom_site_type_symbol
_atom_site_fract_x
_atom_site_fract_y
_atom_site_fract_z
_atom_site_U_iso_or_equiv
_atom_site_adp_type
_atom_site_occupancy
_atom_site_symmetry_multiplicity
_atom_site_calc_flag
_atom_site_refinement_flags
C1 C 0.3987(5) 0.1848(3) 0.0671(2) 0.0308(14) Uani 1 1 d .
C2 C 0.5032(5) 0.1574(3) 0.0654(2) 0.0315(15) Uani 1 1 d .
C3 C 0.5717(5) 0.1796(3) 0.0343(2) 0.0371(16) Uani 1 1 d .
H3 H 0.6403 0.1615 0.0332 0.045 Uiso 1 1 calc R
C4 C 0.5394(5) 0.2268(3) 0.0060(3) 0.0424(17) Uani 1 1 d .
C5 C 0.4383(6) 0.2554(3) 0.0081(2) 0.0448(18) Uani 1 1 d .
H5 H 0.4180 0.2887 -0.0109 0.054 Uiso 1 1 calc R
C6 C 0.3685(5) 0.2348(3) 0.0381(2) 0.0355(15) Uani 1 1 d .
C7 C 0.2647(6) 0.2673(3) 0.0429(2) 0.0432(17) Uani 1 1 d .
H7 H 0.2186 0.2522 0.0633 0.052 Uiso 1 1 calc R
C8 C 0.1419(7) 0.3469(4) 0.0309(3) 0.075(3) Uani 1 1 d .
C9 C 0.0498(8) 0.3554(5) -0.0070(3) 0.094(4) Uani 1 1 d .
C10 C -0.0432(10) 0.3873(7) 0.0032(5) 0.138(6) Uani 1 1 d .
H10 H -0.1043 0.3948 -0.0220 0.165 Uiso 1 1 calc R
C11 C -0.0452(11) 0.4071(6) 0.0486(5) 0.133(6) Uani 1 1 d .
H11 H -0.1096 0.4257 0.0549 0.159 Uiso 1 1 calc R
C12 C 0.0462(11) 0.4004(5) 0.0857(4) 0.112(5) Uani 1 1 d .
H12 H 0.0443 0.4157 0.1166 0.134 Uiso 1 1 calc R
C13 C 0.1411(8) 0.3713(4) 0.0777(3) 0.076(3) Uani 1 1 d .
C14 C 0.0531(10) 0.3321(7) -0.0593(4) 0.116(5) Uani 1 1 d .
H14 H 0.1227 0.3090 -0.0563 0.139 Uiso 1 1 calc R
C15 C 0.066(3) 0.3835(11) -0.0942(7) 0.32(2) Uani 1 1 d .
H15A H 0.0828 0.3683 -0.1242 0.487 Uiso 1 1 calc R
H15B H 0.1257 0.4089 -0.0788 0.487 Uiso 1 1 calc R
H15C H -0.0036 0.4053 -0.1011 0.487 Uiso 1 1 calc R
C16 C -0.035(2) 0.2936(13) -0.0778(6) 0.288(17) Uani 1 1 d .
H16A H -0.0971 0.3155 -0.0959 0.433 Uiso 1 1 calc R
H16B H -0.0584 0.2734 -0.0511 0.433 Uiso 1 1 calc R
H16C H -0.0094 0.2656 -0.0992 0.433 Uiso 1 1 calc R
C17 C 0.2438(9) 0.3674(5) 0.1189(4) 0.088(3) Uani 1 1 d .
H17 H 0.3033 0.3472 0.1057 0.105 Uiso 1 1 calc R
C18 C 0.2880(11) 0.4267(6) 0.1356(5) 0.126(5) Uani 1 1 d .
H18A H 0.2367 0.4454 0.1534 0.189 Uiso 1 1 calc R
H18B H 0.2951 0.4502 0.1076 0.189 Uiso 1 1 calc R
H18C H 0.3605 0.4226 0.1566 0.189 Uiso 1 1 calc R
C19 C 0.2217(12) 0.3322(6) 0.1612(4) 0.136(5) Uani 1 1 d .
H19A H 0.2909 0.3266 0.1843 0.205 Uiso 1 1 calc R
H19B H 0.1911 0.2947 0.1498 0.205 Uiso 1 1 calc R
H19C H 0.1687 0.3526 0.1770 0.205 Uiso 1 1 calc R
C20 C 0.5479(5) 0.1092(3) 0.0964(2) 0.0285(14) Uani 1 1 d .
H20 H 0.6182 0.0954 0.0925 0.034 Uiso 1 1 calc R
C21 C 0.5748(5) 0.0373(3) 0.1559(2) 0.0276(13) Uani 1 1 d .
C22 C 0.6533(5) 0.0538(3) 0.1976(2) 0.0312(14) Uani 1 1 d .
C23 C 0.7207(5) 0.0100(3) 0.2225(3) 0.0425(17) Uani 1 1 d .
H23 H 0.7729 0.0197 0.2505 0.051 Uiso 1 1 calc R
C24 C 0.7124(6) -0.0476(3) 0.2068(3) 0.0508(19) Uani 1 1 d .
H24 H 0.7592 -0.0761 0.2239 0.061 Uiso 1 1 calc R
C25 C 0.6351(6) -0.0627(3) 0.1659(3) 0.0437(17) Uani 1 1 d .
H25 H 0.6299 -0.1016 0.1556 0.052 Uiso 1 1 calc R
C26 C 0.5637(5) -0.0207(3) 0.1392(2) 0.0338(15) Uani 1 1 d .
C27 C 0.6673(5) 0.1176(3) 0.2154(2) 0.0383(16) Uani 1 1 d .
H27 H 0.6005 0.1393 0.1990 0.046 Uiso 1 1 calc R
C28 C 0.6720(8) 0.1230(4) 0.2700(3) 0.068(2) Uani 1 1 d .
H28A H 0.6104 0.1016 0.2789 0.102 Uiso 1 1 calc R
H28B H 0.6666 0.1637 0.2785 0.102 Uiso 1 1 calc R
H28C H 0.7421 0.1072 0.2873 0.102 Uiso 1 1 calc R
C29 C 0.7683(7) 0.1458(4) 0.2002(3) 0.075(3) Uani 1 1 d .
H29A H 0.8356 0.1260 0.2160 0.113 Uiso 1 1 calc R
H29B H 0.7722 0.1864 0.2098 0.113 Uiso 1 1 calc R
H29C H 0.7614 0.1429 0.1652 0.113 Uiso 1 1 calc R
C30 C 0.4829(5) -0.0385(3) 0.0935(3) 0.0423(17) Uani 1 1 d .
H30 H 0.4297 -0.0061 0.0839 0.051 Uiso 1 1 calc R
C31 C 0.5481(7) -0.0491(4) 0.0515(3) 0.064(2) Uani 1 1 d .
H31A H 0.5861 -0.0136 0.0452 0.096 Uiso 1 1 calc R
H31B H 0.4963 -0.0605 0.0223 0.096 Uiso 1 1 calc R
H31C H 0.6026 -0.0798 0.0608 0.096 Uiso 1 1 calc R
C32 C 0.4153(8) -0.0940(4) 0.1014(4) 0.078(3) Uani 1 1 d .
H32A H 0.4663 -0.1260 0.1112 0.118 Uiso 1 1 calc R
H32B H 0.3651 -0.1039 0.0713 0.118 Uiso 1 1 calc R
H32C H 0.3722 -0.0865 0.1265 0.118 Uiso 1 1 calc R
C33 C 0.1599(6) 0.0372(4) 0.0519(3) 0.063(2) Uani 1 1 d .
H33 H 0.0857 0.0525 0.0552 0.076 Uiso 1 1 calc R
C34 C 0.1947(9) 0.0689(5) 0.0107(3) 0.095(4) Uani 1 1 d .
H34A H 0.1885 0.1105 0.0154 0.142 Uiso 1 1 calc R
H34B H 0.1467 0.0576 -0.0196 0.142 Uiso 1 1 calc R
H34C H 0.2715 0.0591 0.0094 0.142 Uiso 1 1 calc R
C35 C 0.1475(9) -0.0283(5) 0.0439(4) 0.110(4) Uani 1 1 d .
H35A H 0.2194 -0.0450 0.0416 0.165 Uiso 1 1 calc R
H35B H 0.0947 -0.0358 0.0140 0.165 Uiso 1 1 calc R
H35C H 0.1204 -0.0458 0.0710 0.165 Uiso 1 1 calc R
C36 C 0.3225(5) 0.1971(3) 0.2293(2) 0.0286(14) Uani 1 1 d .
C37 C 0.2116(5) 0.1882(3) 0.2382(2) 0.0347(15) Uani 1 1 d .
C38 C 0.1752(5) 0.2179(3) 0.2760(3) 0.0424(18) Uani 1 1 d .
H38 H 0.1025 0.2117 0.2817 0.051 Uiso 1 1 calc R
C39 C 0.2459(5) 0.2565(3) 0.3052(3) 0.0469(19) Uani 1 1 d .
C40 C 0.3525(5) 0.2671(3) 0.2963(2) 0.0424(17) Uani 1 1 d .
H40 H 0.3991 0.2937 0.3160 0.051 Uiso 1 1 calc R
C41 C 0.3916(5) 0.2389(3) 0.2585(2) 0.0345(15) Uani 1 1 d .
C42 C 0.5068(5) 0.2506(3) 0.2497(2) 0.0356(15) Uani 1 1 d .
H42 H 0.5342 0.2280 0.2265 0.043 Uiso 1 1 calc R
C43 C 0.6822(5) 0.2960(3) 0.2637(2) 0.0368(16) Uani 1 1 d .
C44 C 0.7698(5) 0.2800(3) 0.3029(2) 0.0410(17) Uani 1 1 d .
C45 C 0.8797(6) 0.2858(3) 0.2956(3) 0.0490(19) Uani 1 1 d .
H45 H 0.9388 0.2755 0.3208 0.059 Uiso 1 1 calc R
C46 C 0.9040(6) 0.3064(3) 0.2521(3) 0.054(2) Uani 1 1 d .
H46 H 0.9784 0.3097 0.2479 0.064 Uiso 1 1 calc R
C47 C 0.8165(6) 0.3223(3) 0.2148(3) 0.053(2) Uani 1 1 d .
H47 H 0.8336 0.3363 0.1856 0.063 Uiso 1 1 calc R
C48 C 0.7036(6) 0.3181(3) 0.2191(3) 0.0424(17) Uani 1 1 d .
C49 C 0.7420(6) 0.2582(3) 0.3498(3) 0.052(2) Uani 1 1 d .
H49 H 0.6712 0.2361 0.3415 0.062 Uiso 1 1 calc R
C50 C 0.8330(8) 0.2150(5) 0.3782(4) 0.100(4) Uani 1 1 d .
H50A H 0.8466 0.1840 0.3566 0.150 Uiso 1 1 calc R
H50B H 0.8061 0.1985 0.4057 0.150 Uiso 1 1 calc R
H50C H 0.9018 0.2360 0.3897 0.150 Uiso 1 1 calc R
C51 C 0.7216(10) 0.3084(5) 0.3837(4) 0.099(4) Uani 1 1 d .
H51A H 0.7895 0.3311 0.3927 0.148 Uiso 1 1 calc R
H51B H 0.7002 0.2926 0.4127 0.148 Uiso 1 1 calc R
H51C H 0.6623 0.3332 0.3668 0.148 Uiso 1 1 calc R
C52 C 0.6119(6) 0.3379(4) 0.1780(3) 0.053(2) Uani 1 1 d .
H52 H 0.5417 0.3378 0.1909 0.064 Uiso 1 1 calc R
C53 C 0.6268(10) 0.3984(5) 0.1609(4) 0.101(4) Uani 1 1 d .
H53A H 0.6249 0.4256 0.1872 0.151 Uiso 1 1 calc R
H53B H 0.5672 0.4075 0.1338 0.151 Uiso 1 1 calc R
H53C H 0.6982 0.4014 0.1505 0.151 Uiso 1 1 calc R
C54 C 0.5945(10) 0.2967(5) 0.1352(4) 0.102(4) Uani 1 1 d .
H54A H 0.6574 0.2994 0.1187 0.154 Uiso 1 1 calc R
H54B H 0.5265 0.3071 0.1128 0.154 Uiso 1 1 calc R
H54C H 0.5884 0.2572 0.1466 0.154 Uiso 1 1 calc R
C55 C 0.1297(5) 0.1524(3) 0.2066(2) 0.0367(16) Uani 1 1 d .
H55 H 0.0571 0.1530 0.2133 0.044 Uiso 1 1 calc R
C56 C 0.0397(5) 0.0937(3) 0.1436(3) 0.0382(16) Uani 1 1 d .
C57 C -0.0276(5) 0.1258(4) 0.1063(3) 0.0477(19) Uani 1 1 d .
C58 C -0.1257(5) 0.0992(4) 0.0809(3) 0.059(2) Uani 1 1 d .
H58 H -0.1714 0.1195 0.0555 0.071 Uiso 1 1 calc R
C59 C -0.1558(6) 0.0437(5) 0.0927(3) 0.068(3) Uani 1 1 d .
H59 H -0.2219 0.0270 0.0755 0.081 Uiso 1 1 calc R
C60 C -0.0906(6) 0.0126(4) 0.1293(3) 0.066(3) Uani 1 1 d .
H60 H -0.1132 -0.0249 0.1367 0.079 Uiso 1 1 calc R
C61 C 0.0111(5) 0.0361(4) 0.1566(3) 0.050(2) Uani 1 1 d .
C62 C 0.0030(6) 0.1865(4) 0.0923(3) 0.062(2) Uani 1 1 d .
H62 H 0.0843 0.1910 0.1043 0.074 Uiso 1 1 calc R
C63 C -0.0573(8) 0.2351(5) 0.1183(4) 0.092(3) Uani 1 1 d .
H63A H -0.1375 0.2315 0.1081 0.137 Uiso 1 1 calc R
H63B H -0.0337 0.2733 0.1095 0.137 Uiso 1 1 calc R
H63C H -0.0374 0.2303 0.1533 0.137 Uiso 1 1 calc R
C64 C -0.0182(8) 0.1992(6) 0.0383(4) 0.103(4) Uani 1 1 d .
H64A H 0.0277 0.1738 0.0226 0.155 Uiso 1 1 calc R
H64B H 0.0005 0.2394 0.0331 0.155 Uiso 1 1 calc R
H64C H -0.0963 0.1925 0.0246 0.155 Uiso 1 1 calc R
C65 C 0.0830(6) 0.0022(4) 0.1971(3) 0.064(2) Uani 1 1 d .
H65 H 0.1602 0.0172 0.2006 0.076 Uiso 1 1 calc R
C66 C 0.0873(10) -0.0654(4) 0.1871(5) 0.120(5) Uani 1 1 d .
H66A H 0.0138 -0.0821 0.1860 0.179 Uiso 1 1 calc R
H66B H 0.1402 -0.0837 0.2130 0.179 Uiso 1 1 calc R
H66C H 0.1105 -0.0718 0.1563 0.179 Uiso 1 1 calc R
C67 C 0.0451(7) 0.0132(5) 0.2451(4) 0.090(3) Uani 1 1 d .
H67A H 0.0452 0.0548 0.2513 0.136 Uiso 1 1 calc R
H67B H 0.0956 -0.0060 0.2712 0.136 Uiso 1 1 calc R
H67C H -0.0298 -0.0020 0.2432 0.136 Uiso 1 1 calc R
C68 C 0.4178(6) 0.0171(4) 0.2445(3) 0.051(2) Uani 1 1 d .
H68 H 0.4990 0.0243 0.2481 0.061 Uiso 1 1 calc R
C69 C 0.3987(9) -0.0488(4) 0.2442(4) 0.082(3) Uani 1 1 d .
H69A H 0.3196 -0.0566 0.2417 0.123 Uiso 1 1 calc R
H69B H 0.4397 -0.0655 0.2741 0.123 Uiso 1 1 calc R
H69C H 0.4245 -0.0659 0.2167 0.123 Uiso 1 1 calc R
C70 C 0.3759(7) 0.0478(4) 0.2865(3) 0.067(2) Uani 1 1 d .
H70A H 0.3980 0.0884 0.2875 0.100 Uiso 1 1 calc R
H70B H 0.4081 0.0292 0.3170 0.100 Uiso 1 1 calc R
H70C H 0.2951 0.0451 0.2814 0.100 Uiso 1 1 calc R
N1 N 0.5025(4) 0.0823(2) 0.12906(18) 0.0262(11) Uani 1 1 d .
N2 N 0.1440(4) 0.1195(2) 0.1701(2) 0.0352(13) Uani 1 1 d .
N3 N 0.2369(5) 0.3148(3) 0.0204(2) 0.0585(18) Uani 1 1 d .
N4 N 0.5699(4) 0.2904(3) 0.2727(2) 0.0436(15) Uani 1 1 d .
O1 O 0.3320(3) 0.1644(2) 0.09536(16) 0.0373(11) Uani 1 1 d .
O2 O 0.2349(3) 0.0493(2) 0.09648(17) 0.0428(12) Uani 1 1 d .
O3 O 0.3597(3) 0.1694(2) 0.19458(16) 0.0388(11) Uani 1 1 d .
O4 O 0.3631(3) 0.0422(2) 0.20006(17) 0.0397(11) Uani 1 1 d .
Cl1 Cl 0.62756(18) 0.25421(11) -0.03243(9) 0.0732(7) Uani 1 1 d .
Cl2 Cl 0.20090(17) 0.29035(13) 0.35391(9) 0.0887(9) Uani 1 1 d .
Zr1 Zr 0.31988(4) 0.09775(3) 0.14705(2) 0.0308(2) Uani 1 1 d .

loop_
_atom_site_aniso_label
_atom_site_aniso_U_11
_atom_site_aniso_U_22
_atom_site_aniso_U_33
_atom_site_aniso_U_23
_atom_site_aniso_U_13
_atom_site_aniso_U_12
C1 0.030(3) 0.034(4) 0.028(4) -0.006(3) 0.001(3) 0.003(3)
C2 0.019(3) 0.043(4) 0.033(4) -0.003(3) 0.004(3) 0.006(3)
C3 0.033(4) 0.043(4) 0.036(4) 0.002(3) 0.008(3) 0.008(3)
C4 0.039(4) 0.053(5) 0.037(4) 0.002(3) 0.012(3) 0.004(3)
C5 0.048(4) 0.050(5) 0.033(4) 0.001(3) -0.002(3) 0.009(3)
C6 0.033(3) 0.043(4) 0.028(4) -0.004(3) 0.001(3) 0.004(3)
C7 0.045(4) 0.050(5) 0.032(4) 0.006(3) 0.000(3) 0.015(3)
C8 0.072(6) 0.091(7) 0.058(6) 0.021(5) 0.005(4) 0.041(5)
C9 0.084(7) 0.136(10) 0.053(6) 0.003(6) -0.007(5) 0.075(7)
C10 0.115(10) 0.188(15) 0.097(10) -0.012(9) -0.012(7) 0.112(10)
C11 0.114(10) 0.168(13) 0.112(11) -0.024(10) 0.010(8) 0.100(9)
C12 0.132(10) 0.119(10) 0.079(8) -0.009(7) 0.006(7) 0.085(8)
C13 0.090(7) 0.081(7) 0.054(6) 0.006(5) 0.005(5) 0.047(5)
C14 0.092(8) 0.170(13) 0.070(8) -0.016(8) -0.027(6) 0.071(8)
C15 0.64(6) 0.23(3) 0.163(19) 0.087(19) 0.24(3) 0.17(3)
C16 0.34(3) 0.44(4) 0.083(13) -0.12(2) 0.043(15) -0.16(3)
C17 0.101(8) 0.098(8) 0.059(7) -0.022(6) 0.004(5) 0.036(6)
C18 0.133(11) 0.124(11) 0.117(11) -0.042(9) 0.016(8) 0.017(9)
C19 0.175(14) 0.145(13) 0.080(9) 0.017(9) 0.000(8) 0.043(10)
C20 0.019(3) 0.036(4) 0.032(4) -0.001(3) 0.007(3) 0.009(2)
C21 0.026(3) 0.025(3) 0.033(4) 0.001(3) 0.009(3) 0.002(2)
C22 0.023(3) 0.034(4) 0.038(4) 0.001(3) 0.009(3) 0.003(3)
C23 0.035(4) 0.050(5) 0.041(4) 0.006(4) 0.004(3) 0.000(3)
C24 0.052(5) 0.044(5) 0.057(5) 0.010(4) 0.011(4) 0.010(3)
C25 0.047(4) 0.028(4) 0.059(5) 0.001(3) 0.019(4) 0.001(3)
C26 0.031(3) 0.033(4) 0.041(4) -0.002(3) 0.015(3) -0.008(3)
C27 0.033(4) 0.038(4) 0.041(4) -0.005(3) -0.001(3) 0.004(3)
C28 0.102(7) 0.063(6) 0.037(5) -0.018(4) 0.010(4) -0.015(5)
C29 0.084(6) 0.046(5) 0.107(8) -0.028(5) 0.050(6) -0.034(4)
C30 0.032(4) 0.032(4) 0.061(5) -0.013(3) 0.004(3) -0.006(3)
C31 0.071(5) 0.070(6) 0.050(5) -0.009(4) 0.005(4) -0.006(4)
C32 0.066(6) 0.077(7) 0.092(8) -0.014(6) 0.012(5) -0.033(5)
C33 0.040(4) 0.095(7) 0.050(5) -0.028(5) -0.002(4) -0.004(4)
C34 0.107(8) 0.126(10) 0.050(6) -0.025(6) 0.011(5) -0.036(7)
C35 0.092(8) 0.121(10) 0.105(9) -0.075(8) -0.012(6) -0.024(7)
C36 0.023(3) 0.030(3) 0.034(4) -0.005(3) 0.009(3) 0.004(2)
C37 0.022(3) 0.042(4) 0.040(4) -0.014(3) 0.007(3) -0.005(3)
C38 0.026(3) 0.056(5) 0.048(4) -0.019(4) 0.016(3) -0.005(3)
C39 0.029(4) 0.066(5) 0.047(5) -0.026(4) 0.012(3) 0.006(3)
C40 0.037(4) 0.045(4) 0.042(4) -0.020(3) -0.001(3) 0.001(3)
C41 0.025(3) 0.038(4) 0.038(4) -0.013(3) -0.001(3) 0.006(3)
C42 0.040(4) 0.029(4) 0.038(4) -0.009(3) 0.008(3) -0.001(3)
C43 0.031(3) 0.035(4) 0.043(4) -0.016(3) 0.002(3) -0.011(3)
C44 0.038(4) 0.043(4) 0.041(4) -0.012(3) 0.004(3) -0.012(3)
C45 0.038(4) 0.042(4) 0.064(5) -0.011(4) -0.001(3) -0.005(3)
C46 0.034(4) 0.054(5) 0.076(6) -0.013(4) 0.020(4) -0.009(3)
C47 0.059(5) 0.056(5) 0.049(5) -0.008(4) 0.022(4) -0.013(4)
C48 0.049(4) 0.035(4) 0.042(4) -0.012(3) 0.005(3) -0.008(3)
C49 0.049(4) 0.052(5) 0.052(5) -0.008(4) 0.006(4) -0.022(4)
C50 0.068(6) 0.149(11) 0.071(7) 0.041(7) -0.021(5) -0.026(6)
C51 0.147(10) 0.085(8) 0.075(7) -0.028(6) 0.048(7) -0.060(7)
C52 0.059(5) 0.057(5) 0.043(5) -0.002(4) 0.006(4) -0.003(4)
C53 0.134(10) 0.081(8) 0.073(7) 0.016(6) -0.019(6) -0.005(7)
C54 0.123(9) 0.096(9) 0.072(7) -0.027(6) -0.024(6) -0.011(7)
C55 0.020(3) 0.042(4) 0.050(4) -0.009(3) 0.011(3) -0.003(3)
C56 0.013(3) 0.055(4) 0.049(4) -0.017(4) 0.013(3) -0.007(3)
C57 0.021(3) 0.072(5) 0.051(5) -0.025(4) 0.010(3) 0.001(3)
C58 0.020(3) 0.100(7) 0.057(5) -0.031(5) 0.005(3) 0.007(4)
C59 0.017(4) 0.114(8) 0.073(6) -0.050(6) 0.011(4) -0.014(4)
C60 0.038(4) 0.066(6) 0.096(7) -0.046(5) 0.021(5) -0.016(4)
C61 0.019(3) 0.070(5) 0.066(5) -0.028(4) 0.018(3) -0.014(3)
C62 0.022(4) 0.102(7) 0.058(5) 0.002(5) -0.003(3) 0.012(4)
C63 0.083(7) 0.077(7) 0.115(9) -0.012(6) 0.019(6) 0.014(5)
C64 0.064(6) 0.174(12) 0.067(7) 0.007(8) 0.001(5) 0.002(7)
C65 0.029(4) 0.064(6) 0.099(7) -0.009(5) 0.014(4) -0.015(4)
C66 0.118(9) 0.048(7) 0.187(14) -0.004(8) 0.014(9) -0.022(6)
C67 0.052(5) 0.119(9) 0.102(9) 0.023(7) 0.019(5) 0.005(5)
C68 0.036(4) 0.066(5) 0.053(5) 0.013(4) 0.015(3) -0.004(3)
C69 0.109(8) 0.059(6) 0.086(7) 0.013(5) 0.042(6) 0.009(5)
C70 0.063(5) 0.083(7) 0.054(5) -0.003(5) 0.009(4) -0.003(5)
N1 0.022(2) 0.027(3) 0.029(3) -0.005(2) 0.006(2) -0.0007(19)
N2 0.020(3) 0.044(3) 0.041(3) -0.014(3) 0.004(2) -0.007(2)
N3 0.056(4) 0.071(5) 0.047(4) 0.007(4) 0.005(3) 0.035(3)
N4 0.038(3) 0.047(4) 0.045(4) -0.020(3) 0.004(3) -0.011(3)
O1 0.025(2) 0.048(3) 0.041(3) 0.004(2) 0.012(2) 0.0106(19)
O2 0.028(2) 0.056(3) 0.044(3) -0.020(2) 0.0054(19) -0.008(2)
O3 0.027(2) 0.046(3) 0.044(3) -0.020(2) 0.0098(19) -0.0108(19)
O4 0.026(2) 0.049(3) 0.045(3) 0.003(2) 0.0076(19) -0.0009(19)
Cl1 0.0667(13) 0.0887(17) 0.0726(16) 0.0358(13) 0.0347(11) 0.0143(12)
Cl2 0.0529(12) 0.140(2) 0.0779(17) -0.0707(17) 0.0254(11) -0.0098(13)
Zr1 0.0169(3) 0.0407(4) 0.0354(4) -0.0094(3) 0.0060(2) -0.0023(3)

loop_
_atom_type_symbol
_atom_type_description
_atom_type_scat_dispersion_real
_atom_type_scat_dispersion_imag
_atom_type_scat_source
C C 0.0033 0.0016 'International Tables Vol C Tables 4.2.6.8 and 6.1.1.4'
H H 0.0000 0.0000 'International Tables Vol C Tables 4.2.6.8 and 6.1.1.4'
N N 0.0061 0.0033 'International Tables Vol C Tables 4.2.6.8 and 6.1.1.4'
O O 0.0106 0.0060 'International Tables Vol C Tables 4.2.6.8 and 6.1.1.4'
Cl Cl 0.1484 0.1585 'International Tables Vol C Tables 4.2.6.8 and 6.1.1.4'
Zr Zr -2.9673 0.5597 'International Tables Vol C Tables 4.2.6.8 and 6.1.1.4'

loop_
_geom_angle_atom_site_label_1
_geom_angle_atom_site_label_2
_geom_angle_atom_site_label_3
_geom_angle
O1 C1 C6 120.6(5)
O1 C1 C2 121.0(6)
C6 C1 C2 118.3(6)
C3 C2 C1 119.8(6)
C3 C2 C20 116.5(5)
C1 C2 C20 123.6(6)
C4 C3 C2 120.6(6)
C4 C3 H3 119.7
C2 C3 H3 119.7
C3 C4 C5 120.5(6)
C3 C4 Cl1 119.7(5)
C5 C4 Cl1 119.8(6)
C6 C5 C4 120.6(7)
C6 C5 H5 119.7
C4 C5 H5 119.7
C5 C6 C1 120.1(6)
C5 C6 C7 120.7(6)
C1 C6 C7 119.0(6)
N3 C7 C6 122.2(7)
N3 C7 H7 118.9
C6 C7 H7 118.9
C9 C8 C13 119.7(8)
C9 C8 N3 118.2(8)
C13 C8 N3 122.1(7)
C8 C9 C10 118.2(9)
C8 C9 C14 120.0(8)
C10 C9 C14 121.7(8)
C11 C10 C9 121.2(10)
C11 C10 H10 119.4
C9 C10 H10 119.4
C10 C11 C12 120.9(10)
C10 C11 H11 119.6
C12 C11 H11 119.5
C11 C12 C13 120.8(10)
C11 C12 H12 119.6
C13 C12 H12 119.6
C12 C13 C8 119.1(9)
C12 C13 C17 119.5(9)
C8 C13 C17 121.3(8)
C16 C14 C15 113.8(17)
C16 C14 C9 113.9(14)
C15 C14 C9 110.5(13)
C16 C14 H14 106.2
C15 C14 H14 105.6
C9 C14 H14 106.2
C14 C15 H15A 110.1
C14 C15 H15B 110.4
H15A C15 H15B 109.0
C14 C15 H15C 109.4
H15A C15 H15C 109.0
H15B C15 H15C 108.9
C14 C16 H16A 109.5
C14 C16 H16B 109.5
H16A C16 H16B 109.5
C14 C16 H16C 109.4
H16A C16 H16C 109.5
H16B C16 H16C 109.5
C19 C17 C18 110.4(10)
C19 C17 C13 112.4(10)
C18 C17 C13 111.9(10)
C19 C17 H17 107.3
C18 C17 H17 107.2
C13 C17 H17 107.3
C17 C18 H18A 109.4
C17 C18 H18B 109.5
H18A C18 H18B 109.5
C17 C18 H18C 109.5
H18A C18 H18C 109.5
H18B C18 H18C 109.5
C17 C19 H19A 109.5
C17 C19 H19B 109.5
H19A C19 H19B 109.5
C17 C19 H19C 109.5
H19A C19 H19C 109.5
H19B C19 H19C 109.5
N1 C20 C2 128.2(5)
N1 C20 H20 115.9
C2 C20 H20 115.9
C26 C21 C22 122.2(6)
C26 C21 N1 119.0(5)
C22 C21 N1 118.8(5)
C23 C22 C21 117.4(6)
C23 C22 C27 120.2(6)
C21 C22 C27 122.4(5)
C24 C23 C22 121.7(7)
C24 C23 H23 119.2
C22 C23 H23 119.1
C25 C24 C23 119.8(7)
C25 C24 H24 120.1
C23 C24 H24 120.1
C24 C25 C26 121.4(7)
C24 C25 H25 119.3
C26 C25 H25 119.3
C21 C26 C25 117.3(6)
C21 C26 C30 122.7(6)
C25 C26 C30 119.9(6)
C29 C27 C28 111.5(6)
C29 C27 C22 111.0(6)
C28 C27 C22 112.4(6)
C29 C27 H27 107.2
C28 C27 H27 107.2
C22 C27 H27 107.2
C27 C28 H28A 109.5
C27 C28 H28B 109.5
H28A C28 H28B 109.5
C27 C28 H28C 109.5
H28A C28 H28C 109.5
H28B C28 H28C 109.5
C27 C29 H29A 109.5
C27 C29 H29B 109.5
H29A C29 H29B 109.5
C27 C29 H29C 109.5
H29A C29 H29C 109.5
H29B C29 H29C 109.5
C26 C30 C32 112.2(6)
C26 C30 C31 109.7(5)
C32 C30 C31 109.8(6)
C26 C30 H30 108.3
C32 C30 H30 108.4
C31 C30 H30 108.3
C30 C31 H31A 109.5
C30 C31 H31B 109.5
H31A C31 H31B 109.5
C30 C31 H31C 109.5
H31A C31 H31C 109.5
H31B C31 H31C 109.5
C30 C32 H32A 109.5
C30 C32 H32B 109.5
H32A C32 H32B 109.5
C30 C32 H32C 109.5
H32A C32 H32C 109.5
H32B C32 H32C 109.5
O2 C33 C34 110.6(7)
O2 C33 C35 110.5(8)
C34 C33 C35 113.7(8)
O2 C33 H33 107.2
C34 C33 H33 107.2
C35 C33 H33 107.3
C33 C34 H34A 109.5
C33 C34 H34B 109.5
H34A C34 H34B 109.5
C33 C34 H34C 109.4
H34A C34 H34C 109.5
H34B C34 H34C 109.5
C33 C35 H35A 109.5
C33 C35 H35B 109.5
H35A C35 H35B 109.5
C33 C35 H35C 109.4
H35A C35 H35C 109.5
H35B C35 H35C 109.5
O3 C36 C41 120.1(5)
O3 C36 C37 121.8(5)
C41 C36 C37 118.1(5)
C38 C37 C36 120.3(5)
C38 C37 C55 117.1(5)
C36 C37 C55 122.5(6)
C39 C38 C37 120.4(6)
C39 C38 H38 119.8
C37 C38 H38 119.8
C38 C39 C40 120.2(6)
C38 C39 Cl2 119.5(5)
C40 C39 Cl2 120.3(5)
C39 C40 C41 121.2(6)
C39 C40 H40 119.4
C41 C40 H40 119.4
C40 C41 C36 119.8(6)
C40 C41 C42 120.4(6)
C36 C41 C42 119.8(5)
N4 C42 C41 122.4(6)
N4 C42 H42 118.8
C41 C42 H42 118.8
C48 C43 C44 122.2(6)
C48 C43 N4 121.6(6)
C44 C43 N4 116.1(6)
C45 C44 C43 117.4(7)
C45 C44 C49 122.7(6)
C43 C44 C49 119.9(6)
C46 C45 C44 122.0(7)
C46 C45 H45 119.0
C44 C45 H45 119.0
C45 C46 C47 119.1(7)
C45 C46 H46 120.5
C47 C46 H46 120.5
C46 C47 C48 122.8(7)
C46 C47 H47 118.6
C48 C47 H47 118.6
C47 C48 C43 116.5(6)
C47 C48 C52 120.5(7)
C43 C48 C52 123.0(6)
C44 C49 C51 112.2(7)
C44 C49 C50 113.2(7)
C51 C49 C50 109.8(8)
C44 C49 H49 107.1
C51 C49 H49 107.1
C50 C49 H49 107.1
C49 C50 H50A 109.5
C49 C50 H50B 109.5
H50A C50 H50B 109.5
C49 C50 H50C 109.5
H50A C50 H50C 109.5
H50B C50 H50C 109.5
C49 C51 H51A 109.5
C49 C51 H51B 109.5
H51A C51 H51B 109.5
C49 C51 H51C 109.5
H51A C51 H51C 109.5
H51B C51 H51C 109.5
C53 C52 C54 109.6(8)
C53 C52 C48 114.0(7)
C54 C52 C48 112.8(7)
C53 C52 H52 106.7
C54 C52 H52 106.6
C48 C52 H52 106.6
C52 C53 H53A 109.5
C52 C53 H53B 109.5
H53A C53 H53B 109.5
C52 C53 H53C 109.5
H53A C53 H53C 109.5
H53B C53 H53C 109.5
C52 C54 H54A 109.5
C52 C54 H54B 109.5
H54A C54 H54B 109.5
C52 C54 H54C 109.5
H54A C54 H54C 109.5
H54B C54 H54C 109.5
N2 C55 C37 128.5(5)
N2 C55 H55 115.8
C37 C55 H55 115.8
C57 C56 C61 122.4(6)
C57 C56 N2 119.5(6)
C61 C56 N2 118.1(6)
C56 C57 C58 117.9(8)
C56 C57 C62 122.4(6)
C58 C57 C62 119.6(8)
C59 C58 C57 121.0(8)
C59 C58 H58 119.5
C57 C58 H58 119.5
C60 C59 C58 121.1(7)
C60 C59 H59 119.5
C58 C59 H59 119.5
C59 C60 C61 121.5(9)
C59 C60 H60 119.2
C61 C60 H60 119.3
C60 C61 C56 116.1(8)
C60 C61 C65 121.7(8)
C56 C61 C65 122.2(6)
C64 C62 C57 115.7(8)
C64 C62 C63 108.4(8)
C57 C62 C63 111.8(7)
C64 C62 H62 106.8
C57 C62 H62 106.8
C63 C62 H62 106.8
C62 C63 H63A 109.5
C62 C63 H63B 109.5
H63A C63 H63B 109.5
C62 C63 H63C 109.5
H63A C63 H63C 109.5
H63B C63 H63C 109.5
C62 C64 H64A 109.5
C62 C64 H64B 109.5
H64A C64 H64B 109.5
C62 C64 H64C 109.5
H64A C64 H64C 109.5
H64B C64 H64C 109.5
C61 C65 C67 110.3(7)
C61 C65 C66 114.0(8)
C67 C65 C66 110.3(9)
C61 C65 H65 107.3
C67 C65 H65 107.3
C66 C65 H65 107.3
C65 C66 H66A 109.5
C65 C66 H66B 109.4
H66A C66 H66B 109.5
C65 C66 H66C 109.5
H66A C66 H66C 109.5
H66B C66 H66C 109.5
C65 C67 H67A 109.5
C65 C67 H67B 109.5
H67A C67 H67B 109.5
C65 C67 H67C 109.5
H67A C67 H67C 109.5
H67B C67 H67C 109.5
O4 C68 C69 110.6(7)
O4 C68 C70 108.3(6)
C69 C68 C70 112.7(7)
O4 C68 H68 108.4
C69 C68 H68 108.4
C70 C68 H68 108.4
C68 C69 H69A 109.5
C68 C69 H69B 109.5
H69A C69 H69B 109.5
C68 C69 H69C 109.5
H69A C69 H69C 109.5
H69B C69 H69C 109.5
C68 C70 H70A 109.5
C68 C70 H70B 109.4
H70A C70 H70B 109.5
C68 C70 H70C 109.5
H70A C70 H70C 109.5
H70B C70 H70C 109.5
C20 N1 C21 113.4(5)
C20 N1 Zr1 127.4(4)
C21 N1 Zr1 119.1(4)
C55 N2 C56 113.4(5)
C55 N2 Zr1 125.9(4)
C56 N2 Zr1 120.6(4)
C7 N3 C8 118.9(7)
C42 N4 C43 118.2(5)
C1 O1 Zr1 142.3(4)
C33 O2 Zr1 156.2(5)
C36 O3 Zr1 140.7(4)
C68 O4 Zr1 161.3(4)
O2 Zr1 O4 102.2(2)
O2 Zr1 O3 158.97(18)
O4 Zr1 O3 91.88(19)
O2 Zr1 O1 90.70(19)
O4 Zr1 O1 160.43(16)
O3 Zr1 O1 80.28(18)
O2 Zr1 N1 98.66(17)
O4 Zr1 N1 86.29(17)
O3 Zr1 N1 97.78(16)
O1 Zr1 N1 77.14(16)
O2 Zr1 N2 86.29(17)
O4 Zr1 N2 93.30(18)
O3 Zr1 N2 77.25(16)
O1 Zr1 N2 102.29(17)
N1 Zr1 N2 175.01(16)

loop_
_geom_bond_atom_site_label_1
_geom_bond_atom_site_label_2
_geom_bond_distance
C1 O1 1.309(7)
C1 C6 1.400(9)
C1 C2 1.416(8)
C2 C3 1.397(9)
C2 C20 1.434(8)
C3 C4 1.344(9)
C3 H3 0.9300
C4 C5 1.393(9)
C4 Cl1 1.756(7)
C5 C6 1.373(10)
C5 H5 0.9300
C6 C7 1.482(9)
C7 N3 1.260(9)
C7 H7 0.9300
C8 C9 1.391(11)
C8 C13 1.413(12)
C8 N3 1.435(10)
C9 C10 1.410(13)
C9 C14 1.552(14)
C10 C11 1.339(15)
C10 H10 0.9300
C11 C12 1.368(16)
C11 H11 0.9300
C12 C13 1.375(13)
C12 H12 0.9300
C13 C17 1.521(13)
C14 C16 1.40(2)
C14 C15 1.54(2)
C14 H14 0.9800
C15 H15A 0.9651
C15 H15B 0.9653
C15 H15C 0.9647
C16 H16A 0.9600
C16 H16B 0.9600
C16 H16C 0.9600
C17 C19 1.486(15)
C17 C18 1.490(15)
C17 H17 0.9800
C18 H18A 0.9600
C18 H18B 0.9600
C18 H18C 0.9600
C19 H19A 0.9600
C19 H19B 0.9600
C19 H19C 0.9600
C20 N1 1.297(8)
C20 H20 0.9300
C21 C26 1.396(8)
C21 C22 1.399(8)
C21 N1 1.454(7)
C22 C23 1.386(9)
C22 C27 1.532(9)
C23 C24 1.376(10)
C23 H23 0.9300
C24 C25 1.369(10)
C24 H24 0.9300
C25 C26 1.399(9)
C25 H25 0.9300
C26 C30 1.502(9)
C27 C29 1.504(10)
C27 C28 1.509(9)
C27 H27 0.9800
C28 H28A 0.9600
C28 H28B 0.9600
C28 H28C 0.9600
C29 H29A 0.9600
C29 H29B 0.9600
C29 H29C 0.9600
C30 C32 1.541(10)
C30 C31 1.543(10)
C30 H30 0.9800
C31 H31A 0.9600
C31 H31B 0.9600
C31 H31C 0.9600
C32 H32A 0.9600
C32 H32B 0.9600
C32 H32C 0.9600
C33 O2 1.414(8)
C33 C34 1.477(12)
C33 C35 1.510(13)
C33 H33 0.9800
C34 H34A 0.9600
C34 H34B 0.9600
C34 H34C 0.9600
C35 H35A 0.9600
C35 H35B 0.9600
C35 H35C 0.9600
C36 O3 1.301(7)
C36 C41 1.412(8)
C36 C37 1.420(8)
C37 C38 1.388(9)
C37 C55 1.441(8)
C38 C39 1.376(9)
C38 H38 0.9300
C39 C40 1.377(9)
C39 Cl2 1.728(7)
C40 C41 1.386(9)
C40 H40 0.9300
C41 C42 1.482(9)
C42 N4 1.274(8)
C42 H42 0.9300
C43 C48 1.402(10)
C43 C44 1.413(9)
C43 N4 1.429(8)
C44 C45 1.385(9)
C44 C49 1.489(10)
C45 C46 1.375(11)
C45 H45 0.9300
C46 C47 1.378(11)
C46 H46 0.9300
C47 C48 1.394(10)
C47 H47 0.9300
C48 C52 1.501(10)
C49 C51 1.527(12)
C49 C50 1.570(12)
C49 H49 0.9800
C50 H50A 0.9600
C50 H50B 0.9600
C50 H50C 0.9600
C51 H51A 0.9600
C51 H51B 0.9600
C51 H51C 0.9600
C52 C53 1.477(12)
C52 C54 1.496(11)
C52 H52 0.9800
C53 H53A 0.9600
C53 H53B 0.9600
C53 H53C 0.9600
C54 H54A 0.9600
C54 H54B 0.9600
C54 H54C 0.9600
C55 N2 1.296(8)
C55 H55 0.9300
C56 C57 1.393(10)
C56 C61 1.420(10)
C56 N2 1.457(7)
C57 C58 1.396(10)
C57 C62 1.500(12)
C58 C59 1.370(12)
C58 H58 0.9300
C59 C60 1.359(13)
C59 H59 0.9300
C60 C61 1.419(10)
C60 H60 0.9300
C61 C65 1.498(11)
C62 C64 1.498(12)
C62 C63 1.573(12)
C62 H62 0.9800
C63 H63A 0.9600
C63 H63B 0.9600
C63 H63C 0.9600
C64 H64A 0.9600
C64 H64B 0.9600
C64 H64C 0.9600
C65 C67 1.506(12)
C65 C66 1.563(12)
C65 H65 0.9800
C66 H66A 0.9600
C66 H66B 0.9600
C66 H66C 0.9600
C67 H67A 0.9600
C67 H67B 0.9600
C67 H67C 0.9600
C68 O4 1.406(8)
C68 C69 1.514(11)
C68 C70 1.522(11)
C68 H68 0.9800
C69 H69A 0.9600
C69 H69B 0.9600
C69 H69C 0.9600
C70 H70A 0.9600
C70 H70B 0.9600
C70 H70C 0.9600
N1 Zr1 2.376(5)
N2 Zr1 2.382(5)
O1 Zr1 2.110(4)
O2 Zr1 1.920(4)
O3 Zr1 2.093(4)
O4 Zr1 1.933(5)

loop_
_geom_torsion_atom_site_label_1
_geom_torsion_atom_site_label_2
_geom_torsion_atom_site_label_3
_geom_torsion_atom_site_label_4
_geom_torsion
O1 C1 C2 C3 178.9(6)
C6 C1 C2 C3 -1.6(9)
O1 C1 C2 C20 -4.9(9)
C6 C1 C2 C20 174.6(6)
C1 C2 C3 C4 0.0(10)
C20 C2 C3 C4 -176.4(6)
C2 C3 C4 C5 1.8(10)
C2 C3 C4 Cl1 179.4(5)
C3 C4 C5 C6 -2.1(11)
Cl1 C4 C5 C6 -179.7(5)
C4 C5 C6 C1 0.4(10)
C4 C5 C6 C7 176.0(6)
O1 C1 C6 C5 -179.1(6)
C2 C1 C6 C5 1.3(9)
O1 C1 C6 C7 5.3(9)
C2 C1 C6 C7 -174.3(6)
C5 C6 C7 N3 -0.5(11)
C1 C6 C7 N3 175.0(7)
C13 C8 C9 C10 -1.5(19)
N3 C8 C9 C10 -179.5(12)
C13 C8 C9 C14 176.2(12)
N3 C8 C9 C14 -1.9(18)
C8 C9 C10 C11 -2(2)
C14 C9 C10 C11 179.9(16)
C9 C10 C11 C12 4(3)
C10 C11 C12 C13 -2(3)
C11 C12 C13 C8 -2(2)
C11 C12 C13 C17 176.7(13)
C9 C8 C13 C12 3.6(17)
N3 C8 C13 C12 -178.5(11)
C9 C8 C13 C17 -174.8(11)
N3 C8 C13 C17 3.1(16)
C8 C9 C14 C16 123.0(18)
C10 C9 C14 C16 -59(2)
C8 C9 C14 C15 -107.6(17)
C10 C9 C14 C15 70(2)
C12 C13 C17 C19 65.5(15)
C8 C13 C17 C19 -116.2(12)
C12 C13 C17 C18 -59.5(15)
C8 C13 C17 C18 118.9(11)
C3 C2 C20 N1 177.8(6)
C1 C2 C20 N1 1.5(10)
C26 C21 C22 C23 -0.4(9)
N1 C21 C22 C23 179.8(5)
C26 C21 C22 C27 178.7(5)
N1 C21 C22 C27 -1.1(8)
C21 C22 C23 C24 0.9(10)
C27 C22 C23 C24 -178.3(6)
C22 C23 C24 C25 -0.7(11)
C23 C24 C25 C26 0.2(11)
C22 C21 C26 C25 -0.1(9)
N1 C21 C26 C25 179.7(5)
C22 C21 C26 C30 -177.5(6)
N1 C21 C26 C30 2.2(9)
C24 C25 C26 C21 0.2(10)
C24 C25 C26 C30 177.8(6)
C23 C22 C27 C29 78.2(8)
C21 C22 C27 C29 -100.9(7)
C23 C22 C27 C28 -47.5(8)
C21 C22 C27 C28 133.4(7)
C21 C26 C30 C32 -134.1(7)
C25 C26 C30 C32 48.5(9)
C21 C26 C30 C31 103.6(7)
C25 C26 C30 C31 -73.8(8)
O3 C36 C37 C38 179.1(6)
C41 C36 C37 C38 -3.0(10)
O3 C36 C37 C55 -6.0(10)
C41 C36 C37 C55 171.9(6)
C36 C37 C38 C39 0.3(11)
C55 C37 C38 C39 -174.9(7)
C37 C38 C39 C40 1.7(12)
C37 C38 C39 Cl2 -177.0(6)
C38 C39 C40 C41 -1.0(12)
Cl2 C39 C40 C41 177.7(6)
C39 C40 C41 C36 -1.8(11)
C39 C40 C41 C42 -179.6(7)
O3 C36 C41 C40 -178.3(6)
C37 C36 C41 C40 3.7(9)
O3 C36 C41 C42 -0.5(9)
C37 C36 C41 C42 -178.5(6)
C40 C41 C42 N4 -6.9(10)
C36 C41 C42 N4 175.3(6)
C48 C43 C44 C45 -1.0(10)
N4 C43 C44 C45 -179.0(6)
C48 C43 C44 C49 178.5(6)
N4 C43 C44 C49 0.5(9)
C43 C44 C45 C46 0.0(10)
C49 C44 C45 C46 -179.5(7)
C44 C45 C46 C47 0.6(11)
C45 C46 C47 C48 -0.3(12)
C46 C47 C48 C43 -0.7(10)
C46 C47 C48 C52 177.8(7)
C44 C43 C48 C47 1.3(10)
N4 C43 C48 C47 179.2(6)
C44 C43 C48 C52 -177.2(6)
N4 C43 C48 C52 0.7(10)
C45 C44 C49 C51 96.2(9)
C43 C44 C49 C51 -83.3(9)
C45 C44 C49 C50 -28.8(10)
C43 C44 C49 C50 151.7(7)
C47 C48 C52 C53 -52.6(10)
C43 C48 C52 C53 125.9(9)
C47 C48 C52 C54 73.3(10)
C43 C48 C52 C54 -108.3(9)
C38 C37 C55 N2 -177.7(7)
C36 C37 C55 N2 7.2(11)
C61 C56 C57 C58 -0.8(10)
N2 C56 C57 C58 178.6(6)
C61 C56 C57 C62 -179.5(6)
N2 C56 C57 C62 -0.2(10)
C56 C57 C58 C59 1.0(10)
C62 C57 C58 C59 179.8(7)
C57 C58 C59 C60 -0.6(12)
C58 C59 C60 C61 -0.2(12)
C59 C60 C61 C56 0.5(11)
C59 C60 C61 C65 179.7(7)
C57 C56 C61 C60 0.0(10)
N2 C56 C61 C60 -179.3(6)
C57 C56 C61 C65 -179.2(7)
N2 C56 C61 C65 1.5(10)
C56 C57 C62 C64 139.1(7)
C58 C57 C62 C64 -39.6(10)
C56 C57 C62 C63 -96.2(8)
C58 C57 C62 C63 85.1(9)
C60 C61 C65 C67 -88.1(9)
C56 C61 C65 C67 91.1(8)
C60 C61 C65 C66 36.6(11)
C56 C61 C65 C66 -144.3(8)
C2 C20 N1 C21 -176.4(6)
C2 C20 N1 Zr1 4.9(9)
C26 C21 N1 C20 -93.4(6)
C22 C21 N1 C20 86.4(7)
C26 C21 N1 Zr1 85.5(6)
C22 C21 N1 Zr1 -94.8(5)
C37 C55 N2 C56 -174.6(7)
C37 C55 N2 Zr1 7.3(11)
C57 C56 N2 C55 85.5(8)
C61 C56 N2 C55 -95.2(7)
C57 C56 N2 Zr1 -96.4(6)
C61 C56 N2 Zr1 83.0(7)
C6 C7 N3 C8 -173.4(7)
C9 C8 N3 C7 -118.3(10)
C13 C8 N3 C7 63.8(13)
C41 C42 N4 C43 176.3(6)
C48 C43 N4 C42 71.1(9)
C44 C43 N4 C42 -110.9(7)
C6 C1 O1 Zr1 -178.3(5)
C2 C1 O1 Zr1 1.3(10)
C34 C33 O2 Zr1 52.9(14)
C35 C33 O2 Zr1 179.7(8)
C41 C36 O3 Zr1 167.9(5)
C37 C36 O3 Zr1 -14.2(10)
C69 C68 O4 Zr1 -164.7(10)
C70 C68 O4 Zr1 71.4(14)
C33 O2 Zr1 O4 165.0(11)
C33 O2 Zr1 O3 34.1(13)
C33 O2 Zr1 O1 -29.9(11)
C33 O2 Zr1 N1 -107.0(11)
C33 O2 Zr1 N2 72.4(11)
C68 O4 Zr1 O2 166.8(13)
C68 O4 Zr1 O3 -28.9(13)
C68 O4 Zr1 O1 36.7(16)
C68 O4 Zr1 N1 68.7(13)
C68 O4 Zr1 N2 -106.3(13)
C36 O3 Zr1 O2 59.8(9)
C36 O3 Zr1 O4 -72.5(7)
C36 O3 Zr1 O1 125.6(7)
C36 O3 Zr1 N1 -159.0(6)
C36 O3 Zr1 N2 20.5(6)
C1 O1 Zr1 O2 -95.8(6)
C1 O1 Zr1 O4 35.8(10)
C1 O1 Zr1 O3 103.3(7)
C1 O1 Zr1 N1 3.0(6)
C1 O1 Zr1 N2 177.9(6)
C20 N1 Zr1 O2 83.1(5)
C21 N1 Zr1 O2 -95.5(4)
C20 N1 Zr1 O4 -175.1(5)
C21 N1 Zr1 O4 6.2(4)
C20 N1 Zr1 O3 -83.7(5)
C21 N1 Zr1 O3 97.6(4)
C20 N1 Zr1 O1 -5.6(5)
C21 N1 Zr1 O1 175.7(4)
C20 N1 Zr1 N2 -90(2)
C21 N1 Zr1 N2 92(2)
C55 N2 Zr1 O2 178.1(6)
C56 N2 Zr1 O2 0.2(5)
C55 N2 Zr1 O4 76.1(6)
C56 N2 Zr1 O4 -101.8(5)
C55 N2 Zr1 O3 -15.1(6)
C56 N2 Zr1 O3 167.0(5)
C55 N2 Zr1 O1 -92.0(6)
C56 N2 Zr1 O1 90.1(5)
C55 N2 Zr1 N1 -9(2)
C56 N2 Zr1 N1 173.0(19)
